data_7707049
loop_
_publ_author_name
'Scharf, Austin B.'
'Zheng, Shao-Liang'
'Betley, Theodore A.'

_publ_section_title
;
 Luminescence from open-shell, first-row transition metal dipyrrin
 complexes.
;
_journal_issue 19
_journal_name_full 'Dalton transactions (Cambridge, England : 2003)'
_journal_page_first 6418
_journal_page_last 6422
_journal_paper_doi 10.1039/d1dt00945a
_journal_volume 50
_journal_year 2021
_chemical_formula_sum 'C72 H62 Cl Mn N2 O1.5'
_chemical_formula_weight 1069.62
_space_group_crystal_system monoclinic
_space_group_IT_number 15
_space_group_name_Hall '-C 2yc'
_space_group_name_H-M_alt 'C 1 2/c 1'
_atom_sites_solution_hydrogens geom
_atom_sites_solution_primary dual
_audit_creation_method SHELXL-2014/7
_audit_update_record
;
2020-07-08 deposited with the CCDC.	2021-04-01 downloaded from the CCDC.
;
_cell_angle_alpha 90
_cell_angle_beta 121.819(2)
_cell_angle_gamma 90
_cell_formula_units_Z 8
_cell_length_a 36.107(5)
_cell_length_b 18.725(3)
_cell_length_c 20.875(3)
_cell_measurement_reflns_used 9996
_cell_measurement_temperature 100(2)
_cell_measurement_theta_max 25.0
_cell_measurement_theta_min 2.299
_cell_volume 11993(3)
_computing_cell_refinement 'SAINT 8.37A (Bruker-AXS, 2015)'
_computing_data_reduction 'SAINT 8.37A (Bruker-AXS, 2015)'
_computing_molecular_graphics 'Bruker SHELXTL (Sheldrick, 2015)'
_computing_publication_material 'Bruker SHELXTL (Sheldrick, 2015)'
_computing_structure_refinement 'SHELXL-2014 (Sheldrick, 2015)'
_computing_structure_solution 'SHELXT-2014 (Sheldrick, 2015)'
_diffrn_ambient_temperature 100(2)
_diffrn_measured_fraction_theta_full 0.997
_diffrn_measured_fraction_theta_max 0.997
_diffrn_measurement_device_type
;
Bruker D8 goniometer with CCD area detector  
;
_diffrn_measurement_method 'omega and phi scans'
_diffrn_radiation_monochromator graphite
_diffrn_radiation_source 'fine-focus sealed tube'
_diffrn_radiation_type MoK\a
_diffrn_radiation_wavelength 0.71073
_diffrn_reflns_av_R_equivalents 0.0894
_diffrn_reflns_av_unetI/netI 0.0535
_diffrn_reflns_Laue_measured_fraction_full 0.997
_diffrn_reflns_Laue_measured_fraction_max 0.997
_diffrn_reflns_limit_h_max 43
_diffrn_reflns_limit_h_min -43
_diffrn_reflns_limit_k_max 22
_diffrn_reflns_limit_k_min -22
_diffrn_reflns_limit_l_max 24
_diffrn_reflns_limit_l_min -24
_diffrn_reflns_number 89512
_diffrn_reflns_point_group_measured_fraction_full 0.997
_diffrn_reflns_point_group_measured_fraction_max 0.997
_diffrn_reflns_theta_full 25.088
_diffrn_reflns_theta_max 25.088
_diffrn_reflns_theta_min 1.274
_exptl_absorpt_coefficient_mu 0.310
_exptl_absorpt_correction_T_max 0.7452
_exptl_absorpt_correction_T_min 0.7012
_exptl_absorpt_correction_type multi-scan
_exptl_absorpt_process_details sadabs
_exptl_crystal_colour red
_exptl_crystal_density_diffrn 1.185
_exptl_crystal_description block
_exptl_crystal_F_000 4496
_exptl_crystal_size_max 0.020
_exptl_crystal_size_mid 0.010
_exptl_crystal_size_min 0.010
_refine_diff_density_max 0.533
_refine_diff_density_min -0.462
_refine_diff_density_rms 0.066
_refine_ls_extinction_method none
_refine_ls_goodness_of_fit_ref 1.022
_refine_ls_hydrogen_treatment constr
_refine_ls_matrix_type full
_refine_ls_number_parameters 770
_refine_ls_number_reflns 10636
_refine_ls_number_restraints 175
_refine_ls_restrained_S_all 1.018
_refine_ls_R_factor_all 0.0851
_refine_ls_R_factor_gt 0.0485
_refine_ls_shift/su_max 0.000
_refine_ls_shift/su_mean 0.000
_refine_ls_structure_factor_coef Fsqd
_refine_ls_weighting_details 'w=1/[\s^2^(Fo^2^)+(0.0708P)^2^+9.8073P] where P=(Fo^2^+2Fc^2^)/3'
_refine_ls_weighting_scheme calc
_refine_ls_wR_factor_gt 0.1213
_refine_ls_wR_factor_ref 0.1413
_reflns_Friedel_coverage 0.000
_reflns_number_gt 7165
_reflns_number_total 10636
_reflns_threshold_expression 'I > 2\s(I)'
_cod_data_source_file d1dt00945a2.cif
_cod_data_source_block abs
_cod_depositor_comments 'Adding full bibliography for 7707049.cif.'
_cod_original_sg_symbol_H-M 'C 2/c'
_cod_original_formula_sum 'C72 H62 Cl Mn N2 O1.50'
_cod_database_code 7707049
_shelx_shelxl_version_number 2014/7
_shelx_space_group_comment
;
The symmetry employed for this shelxl refinement is uniquely defined
by the following loop, which should always be used as a source of
symmetry information in preference to the above space-group names.
They are only intended as comments.
;
_shelx_estimated_absorpt_t_min 0.994
_shelx_estimated_absorpt_t_max 0.997

loop_
_space_group_symop_operation_xyz
'x, y, z'
'-x, y, -z+1/2'
'x+1/2, y+1/2, z'
'-x+1/2, y+1/2, -z+1/2'
'-x, -y, -z'
'x, -y, z-1/2'
'-x+1/2, -y+1/2, -z'
'x+1/2, -y+1/2, z-1/2'

loop_
_atom_site_label
_atom_site_type_symbol
_atom_site_fract_x
_atom_site_fract_y
_atom_site_fract_z
_atom_site_U_iso_or_equiv
_atom_site_adp_type
_atom_site_occupancy
_atom_site_site_symmetry_order
_atom_site_calc_flag
_atom_site_refinement_flags_posn
_atom_site_refinement_flags_adp
_atom_site_refinement_flags_occupancy
_atom_site_disorder_assembly
_atom_site_disorder_group
C1 C 0.19193(8) 0.65237(13) 0.47011(14) 0.0213(6) Uani 1 1 d . . . . .
C2 C 0.21687(9) 0.66805(13) 0.54798(14) 0.0219(6) Uani 1 1 d . . . . .
C3 C 0.20363(9) 0.72037(13) 0.57802(15) 0.0229(6) Uani 1 1 d . . . . .
H3 H 0.2208 0.7302 0.6305 0.027 Uiso 1 1 calc R U . . .
C4 C 0.16557(9) 0.75917(14) 0.53288(15) 0.0232(6) Uani 1 1 d . . . . .
C5 C 0.14084(9) 0.74235(14) 0.45664(15) 0.0231(6) Uani 1 1 d . . . . .
H5 H 0.1145 0.7679 0.4254 0.028 Uiso 1 1 calc R U . . .
C6 C 0.15298(9) 0.68958(14) 0.42408(15) 0.0235(6) Uani 1 1 d . . . . .
C7 C 0.25900(9) 0.62948(14) 0.59877(14) 0.0231(6) Uani 1 1 d . . . . .
C8 C 0.26021(10) 0.55993(15) 0.62217(16) 0.0334(7) Uani 1 1 d . . . . .
H8 H 0.2337 0.5352 0.6054 0.040 Uiso 1 1 calc R U . . .
C9 C 0.29925(11) 0.52607(16) 0.66932(17) 0.0386(8) Uani 1 1 d . . . . .
H9 H 0.2994 0.4783 0.6849 0.046 Uiso 1 1 calc R U . . .
C10 C 0.33802(11) 0.56111(17) 0.69399(17) 0.0396(8) Uani 1 1 d . . . . .
H10 H 0.3650 0.5377 0.7264 0.047 Uiso 1 1 calc R U . . .
C11 C 0.33741(10) 0.62998(18) 0.67143(18) 0.0431(8) Uani 1 1 d . . . . .
H11 H 0.3641 0.6544 0.6883 0.052 Uiso 1 1 calc R U . . .
C12 C 0.29823(10) 0.66422(17) 0.62426(17) 0.0366(7) Uani 1 1 d . . . . .
H12 H 0.2982 0.7121 0.6092 0.044 Uiso 1 1 calc R U . . .
C13 C 0.15272(9) 0.81920(14) 0.56351(16) 0.0273(6) Uani 1 1 d . . . . .
C14 C 0.15725(9) 0.81439(16) 0.63381(16) 0.0338(7) Uani 1 1 d . . . . .
H14 H 0.1681 0.7715 0.6621 0.041 Uiso 1 1 calc R U . . .
C15 C 0.14620(10) 0.87111(19) 0.66334(19) 0.0436(9) Uani 1 1 d . . . . .
H15 H 0.1492 0.8668 0.7112 0.052 Uiso 1 1 calc R U . . .
C16 C 0.13083(11) 0.93357(19) 0.6230(2) 0.0507(10) Uani 1 1 d . . . . .
H16 H 0.1236 0.9727 0.6433 0.061 Uiso 1 1 calc R U . . .
C17 C 0.12595(11) 0.93943(17) 0.5528(2) 0.0472(9) Uani 1 1 d . . . . .
H17 H 0.1153 0.9825 0.5249 0.057 Uiso 1 1 calc R U . . .
C18 C 0.13661(10) 0.88273(15) 0.52339(19) 0.0358(7) Uani 1 1 d . . . . .
H18 H 0.1329 0.8870 0.4750 0.043 Uiso 1 1 calc R U . . .
C19 C 0.12437(9) 0.67950(14) 0.34116(15) 0.0276(6) Uani 1 1 d . . . . .
C20 C 0.14108(10) 0.67693(15) 0.29439(16) 0.0342(7) Uani 1 1 d . . . . .
H20 H 0.1717 0.6742 0.3160 0.041 Uiso 1 1 calc R U . . .
C21 C 0.11340(12) 0.67834(18) 0.21645(18) 0.0459(9) Uani 1 1 d . . . . .
H21 H 0.1252 0.6768 0.1852 0.055 Uiso 1 1 calc R U . . .
C22 C 0.06917(13) 0.6820(2) 0.18442(19) 0.0548(10) Uani 1 1 d . . . . .
H22 H 0.0504 0.6848 0.1312 0.066 Uiso 1 1 calc R U . . .
C23 C 0.05210(11) 0.6815(2) 0.23014(18) 0.0519(9) Uani 1 1 d . . . . .
H23 H 0.0214 0.6826 0.2080 0.062 Uiso 1 1 calc R U . . .
C24 C 0.07929(10) 0.67957(17) 0.30772(17) 0.0388(8) Uani 1 1 d . . . . .
H24 H 0.0671 0.6783 0.3384 0.047 Uiso 1 1 calc R U . . .
C25 C 0.21044(9) 0.59939(13) 0.44158(14) 0.0224(6) Uani 1 1 d . . . . .
C26 C 0.24513(9) 0.61201(14) 0.43048(15) 0.0268(6) Uani 1 1 d . . . . .
H26 H 0.2589 0.6566 0.4349 0.032 Uiso 1 1 calc R U . . .
C27 C 0.25518(9) 0.54814(14) 0.41214(15) 0.0242(6) Uani 1 1 d . . . . .
H27 H 0.2769 0.5400 0.4005 0.029 Uiso 1 1 calc R U . . .
C28 C 0.22708(8) 0.49586(14) 0.41370(14) 0.0209(6) Uani 1 1 d . . . . .
C29 C 0.23121(8) 0.42188(13) 0.41070(14) 0.0211(6) Uani 1 1 d . . . . .
C30 C 0.20663(8) 0.36839(14) 0.41862(14) 0.0213(6) Uani 1 1 d . . . . .
C31 C 0.21256(9) 0.29352(14) 0.41770(14) 0.0234(6) Uani 1 1 d . . . . .
H31 H 0.2339 0.2702 0.4118 0.028 Uiso 1 1 calc R U . . .
C32 C 0.18167(8) 0.26118(14) 0.42694(14) 0.0230(6) Uani 1 1 d . . . . .
H32 H 0.1773 0.2113 0.4280 0.028 Uiso 1 1 calc R U . . .
C33 C 0.15766(9) 0.31576(14) 0.43446(14) 0.0220(6) Uani 1 1 d . . . . .
C34 C 0.12086(8) 0.31035(14) 0.44658(15) 0.0229(6) Uani 1 1 d . . . . .
C35 C 0.08196(9) 0.27442(14) 0.39370(15) 0.0245(6) Uani 1 1 d . . . . .
C36 C 0.04700(9) 0.27335(15) 0.40405(15) 0.0270(6) Uani 1 1 d . . . . .
H36 H 0.0213 0.2478 0.3694 0.032 Uiso 1 1 calc R U . . .
C37 C 0.04885(9) 0.30902(15) 0.46433(15) 0.0272(6) Uani 1 1 d . . . . .
C38 C 0.08741(9) 0.34268(14) 0.51635(15) 0.0258(6) Uani 1 1 d . . . . .
H38 H 0.0889 0.3673 0.5574 0.031 Uiso 1 1 calc R U . . .
C39 C 0.12393(9) 0.34165(13) 0.51055(15) 0.0232(6) Uani 1 1 d . . . . .
C40 C 0.07703(9) 0.23714(15) 0.32665(15) 0.0273(6) Uani 1 1 d . . . . .
C41 C 0.08641(9) 0.27035(17) 0.27700(15) 0.0319(7) Uani 1 1 d . . . . .
H41 H 0.0967 0.3182 0.2860 0.038 Uiso 1 1 calc R U . . .
C42 C 0.08080(10) 0.23404(19) 0.21472(17) 0.0420(8) Uani 1 1 d . . . . .
H42 H 0.0872 0.2573 0.1812 0.050 Uiso 1 1 calc R U . . .
C43 C 0.06611(10) 0.1646(2) 0.20089(18) 0.0443(9) Uani 1 1 d . . . . .
H43 H 0.0626 0.1400 0.1582 0.053 Uiso 1 1 calc R U . . .
C44 C 0.05652(10) 0.13067(18) 0.24935(18) 0.0419(8) Uani 1 1 d . . . . .
H44 H 0.0463 0.0828 0.2400 0.050 Uiso 1 1 calc R U . . .
C45 C 0.06186(9) 0.16691(16) 0.31165(17) 0.0346(7) Uani 1 1 d . . . . .
H45 H 0.0551 0.1435 0.3446 0.042 Uiso 1 1 calc R U . . .
C46 C 0.01179(9) 0.30973(17) 0.47603(15) 0.0310(7) Uani 1 1 d . . . . .
C47 C -0.00900(10) 0.24696(18) 0.47513(16) 0.0385(8) Uani 1 1 d . . . . .
H47 H -0.0001 0.2028 0.4652 0.046 Uiso 1 1 calc R U . . .
C48 C -0.04278(10) 0.2484(2) 0.48870(18) 0.0495(10) Uani 1 1 d . . . . .
H48 H -0.0569 0.2054 0.4879 0.059 Uiso 1 1 calc R U . . .
C49 C -0.05565(11) 0.3128(2) 0.50331(18) 0.0531(10) Uani 1 1 d . . . . .
H49 H -0.0789 0.3141 0.5123 0.064 Uiso 1 1 calc R U . . .
C50 C -0.03476(11) 0.3753(2) 0.50488(19) 0.0523(10) Uani 1 1 d . . . . .
H50 H -0.0436 0.4195 0.5151 0.063 Uiso 1 1 calc R U . . .
C51 C -0.00118(10) 0.37364(19) 0.49169(17) 0.0403(8) Uani 1 1 d . . . . .
H51 H 0.0132 0.4167 0.4933 0.048 Uiso 1 1 calc R U . . .
C52 C 0.16593(9) 0.36541(14) 0.57802(15) 0.0248(6) Uani 1 1 d . . . . .
C53 C 0.20251(9) 0.32215(15) 0.60818(15) 0.0271(6) Uani 1 1 d . . . . .
H53 H 0.2022 0.2810 0.5813 0.032 Uiso 1 1 calc R U . . .
C54 C 0.23956(10) 0.33837(16) 0.67712(16) 0.0352(7) Uani 1 1 d . . . . .
H54 H 0.2645 0.3084 0.6970 0.042 Uiso 1 1 calc R U . . .
C55 C 0.24049(10) 0.39758(17) 0.71702(18) 0.0410(8) Uani 1 1 d . . . . .
H55 H 0.2656 0.4079 0.7648 0.049 Uiso 1 1 calc R U . . .
C56 C 0.20484(10) 0.44136(17) 0.68718(18) 0.0423(8) Uani 1 1 d . . . . .
H56 H 0.2056 0.4827 0.7142 0.051 Uiso 1 1 calc R U . . .
C57 C 0.16778(10) 0.42622(16) 0.61827(17) 0.0338(7) Uani 1 1 d . . . . .
H57 H 0.1434 0.4574 0.5982 0.041 Uiso 1 1 calc R U . . .
C58 C 0.26865(9) 0.39757(13) 0.40360(15) 0.0218(6) Uani 1 1 d . . . . .
C59 C 0.31095(9) 0.40031(13) 0.46737(15) 0.0241(6) Uani 1 1 d . . . . .
C60 C 0.34569(9) 0.37879(14) 0.46054(17) 0.0285(7) Uani 1 1 d . . . . .
H60 H 0.3743 0.3784 0.5041 0.034 Uiso 1 1 calc R U . . .
C61 C 0.33955(10) 0.35786(15) 0.39169(17) 0.0304(7) Uani 1 1 d . . . . .
C62 C 0.29751(10) 0.35645(14) 0.32940(17) 0.0309(7) Uani 1 1 d . . . . .
H62 H 0.2930 0.3426 0.2820 0.037 Uiso 1 1 calc R U . . .
C63 C 0.26166(9) 0.37465(14) 0.33397(15) 0.0256(6) Uani 1 1 d . . . . .
C64 C 0.31988(9) 0.42812(15) 0.54246(16) 0.0306(7) Uani 1 1 d . . . . .
H64A H 0.3198 0.4805 0.5419 0.046 Uiso 1 1 calc R U . . .
H64B H 0.3484 0.4109 0.5830 0.046 Uiso 1 1 calc R U . . .
H64C H 0.2972 0.4110 0.5510 0.046 Uiso 1 1 calc R U . . .
C65 C 0.37804(11) 0.33791(18) 0.3859(2) 0.0475(9) Uani 1 1 d . . . . .
H65A H 0.3966 0.3799 0.3965 0.071 Uiso 1 1 calc R U . . .
H65B H 0.3678 0.3205 0.3349 0.071 Uiso 1 1 calc R U . . .
H65C H 0.3948 0.3003 0.4226 0.071 Uiso 1 1 calc R U . . .
C66 C 0.21638(10) 0.36947(15) 0.26535(15) 0.0320(7) Uani 1 1 d . . . . .
H66A H 0.2027 0.3250 0.2673 0.048 Uiso 1 1 calc R U . . .
H66B H 0.2179 0.3698 0.2199 0.048 Uiso 1 1 calc R U . . .
H66C H 0.1990 0.4102 0.2642 0.048 Uiso 1 1 calc R U . . .
C67 C 0.05187(10) 0.4751(2) 0.26041(19) 0.0504(9) Uani 1 1 d . . . . .
H67A H 0.0408 0.5224 0.2639 0.060 Uiso 1 1 calc R U . . .
H67B H 0.0424 0.4389 0.2833 0.060 Uiso 1 1 calc R U . . .
C68 C 0.03552(12) 0.4566(2) 0.1797(2) 0.0596(10) Uani 1 1 d . . . . .
H68A H 0.0070 0.4795 0.1452 0.072 Uiso 1 1 calc R U . . .
H68B H 0.0325 0.4043 0.1717 0.072 Uiso 1 1 calc R U . . .
C69 C 0.07024(13) 0.4859(2) 0.1675(2) 0.0630(11) Uani 1 1 d . . . . .
H69A H 0.0652 0.5371 0.1537 0.076 Uiso 1 1 calc R U . . .
H69B H 0.0712 0.4592 0.1275 0.076 Uiso 1 1 calc R U . . .
C70 C 0.11174(11) 0.47531(19) 0.24314(18) 0.0454(8) Uani 1 1 d . . . . .
H70A H 0.1255 0.4292 0.2444 0.054 Uiso 1 1 calc R U . . .
H70B H 0.1327 0.5143 0.2531 0.054 Uiso 1 1 calc R U . . .
N1 N 0.19861(7) 0.53037(11) 0.43026(11) 0.0202(5) Uani 1 1 d . . . . .
N2 N 0.17198(7) 0.38065(11) 0.42913(12) 0.0214(5) Uani 1 1 d . . . . .
O1 O 0.09935(6) 0.47596(11) 0.29831(11) 0.0401(5) Uani 1 1 d . . . . .
Cl1 Cl 0.09785(3) 0.52827(4) 0.45115(5) 0.0472(2) Uani 1 1 d . . . . .
Mn1 Mn 0.14373(2) 0.48046(2) 0.41821(2) 0.02566(13) Uani 1 1 d . . . . .
C1S C 0.0029(9) 0.8610(14) 0.3176(18) 0.160(7) Uani 0.225(6) 1 d D U P A -1
H1SA H -0.0067 0.8126 0.2979 0.240 Uiso 0.225(6) 1 calc R U P A -1
H1SB H -0.0015 0.8926 0.2767 0.240 Uiso 0.225(6) 1 calc R U P A -1
H1SC H 0.0339 0.8602 0.3572 0.240 Uiso 0.225(6) 1 calc R U P A -1
C2S C -0.0257(9) 0.8907(12) 0.3531(17) 0.150(6) Uani 0.225(6) 1 d D U P A -1
H2SA H -0.0569 0.8889 0.3125 0.180 Uiso 0.225(6) 1 calc R U P A -1
H2SB H -0.0216 0.8567 0.3926 0.180 Uiso 0.225(6) 1 calc R U P A -1
O1S O -0.0158(9) 0.9705(10) 0.3896(15) 0.161(6) Uani 0.225(6) 1 d D U P A -1
C3S C -0.001(2) 0.954(2) 0.475(2) 0.158(6) Uani 0.225(6) 1 d D U P A -1
H3SA H 0.0279 0.9303 0.4986 0.189 Uiso 0.225(6) 1 calc R U P A -1
H3SB H -0.0215 0.9186 0.4737 0.189 Uiso 0.225(6) 1 calc R U P A -1
C4S C 0.0039(15) 1.018(2) 0.5343(18) 0.142(8) Uani 0.225(6) 1 d D U P A -1
H4SA H 0.0134 0.9965 0.5836 0.213 Uiso 0.225(6) 1 calc R U P A -1
H4SB H 0.0254 1.0529 0.5397 0.213 Uiso 0.225(6) 1 calc R U P A -1
H4SC H -0.0244 1.0411 0.5146 0.213 Uiso 0.225(6) 1 calc R U P A -1
C1T C -0.0219(7) 0.8905(9) 0.2608(13) 0.142(7) Uani 0.275(6) 1 d D U P A -2
H1TA H -0.0013 0.8819 0.2446 0.214 Uiso 0.275(6) 1 calc R U P A -2
H1TB H -0.0357 0.8454 0.2606 0.214 Uiso 0.275(6) 1 calc R U P A -2
H1TC H -0.0444 0.9243 0.2262 0.214 Uiso 0.275(6) 1 calc R U P A -2
C2T C 0.0047(7) 0.9246(13) 0.3479(14) 0.155(6) Uani 0.275(6) 1 d D U P A -2
H2TA H 0.0279 0.8903 0.3809 0.186 Uiso 0.275(6) 1 calc R U P A -2
H2TB H 0.0193 0.9688 0.3467 0.186 Uiso 0.275(6) 1 calc R U P A -2
O1T O -0.0213(7) 0.9434(10) 0.3876(11) 0.162(5) Uani 0.275(6) 1 d D U P A -2
C3T C 0.0089(8) 1.0107(13) 0.4386(16) 0.173(6) Uani 0.275(6) 1 d D U P A -2
H3TA H 0.0016 1.0527 0.4051 0.208 Uiso 0.275(6) 1 calc R U P A -2
H3TB H 0.0398 0.9987 0.4586 0.208 Uiso 0.275(6) 1 calc R U P A -2
C4T C 0.0038(17) 1.0339(16) 0.5105(19) 0.152(8) Uani 0.275(6) 1 d D U P A -2
H4TA H 0.0231 1.0744 0.5372 0.227 Uiso 0.275(6) 1 calc R U P A -2
H4TB H -0.0265 1.0475 0.4915 0.227 Uiso 0.275(6) 1 calc R U P A -2
H4TC H 0.0119 0.9934 0.5451 0.227 Uiso 0.275(6) 1 calc R U P A -2

loop_
_atom_site_aniso_label
_atom_site_aniso_U_11
_atom_site_aniso_U_22
_atom_site_aniso_U_33
_atom_site_aniso_U_23
_atom_site_aniso_U_13
_atom_site_aniso_U_12
C1 0.0227(15) 0.0151(13) 0.0259(15) -0.0001(11) 0.0125(13) -0.0061(11)
C2 0.0238(15) 0.0152(13) 0.0260(15) -0.0003(11) 0.0127(13) -0.0041(11)
C3 0.0223(15) 0.0216(14) 0.0248(15) -0.0025(11) 0.0124(13) -0.0048(12)
C4 0.0241(15) 0.0203(14) 0.0292(16) -0.0028(12) 0.0166(13) -0.0062(12)
C5 0.0196(15) 0.0208(14) 0.0296(16) 0.0050(12) 0.0134(13) -0.0008(11)
C6 0.0249(15) 0.0213(14) 0.0253(15) 0.0014(11) 0.0139(13) -0.0047(12)
C7 0.0275(16) 0.0215(14) 0.0205(14) -0.0018(11) 0.0128(13) 0.0007(12)
C8 0.0347(18) 0.0242(16) 0.0309(17) 0.0023(13) 0.0101(15) -0.0035(13)
C9 0.047(2) 0.0262(17) 0.0334(18) 0.0050(14) 0.0148(16) 0.0057(15)
C10 0.0366(19) 0.043(2) 0.0296(17) 0.0062(14) 0.0113(15) 0.0152(16)
C11 0.0288(18) 0.051(2) 0.045(2) 0.0107(16) 0.0159(16) 0.0023(16)
C12 0.0312(18) 0.0324(17) 0.0420(19) 0.0078(14) 0.0164(15) 0.0001(14)
C13 0.0179(15) 0.0241(15) 0.0395(17) -0.0073(13) 0.0149(14) -0.0067(12)
C14 0.0257(16) 0.0383(18) 0.0332(17) -0.0104(14) 0.0127(14) -0.0003(14)
C15 0.0261(18) 0.053(2) 0.046(2) -0.0224(17) 0.0151(16) -0.0031(16)
C16 0.037(2) 0.042(2) 0.075(3) -0.0272(19) 0.031(2) -0.0048(17)
C17 0.042(2) 0.0228(17) 0.083(3) -0.0047(17) 0.037(2) -0.0005(15)
C18 0.0337(18) 0.0268(17) 0.053(2) -0.0006(14) 0.0270(16) -0.0020(14)
C19 0.0302(17) 0.0237(15) 0.0249(15) 0.0023(12) 0.0119(14) 0.0027(12)
C20 0.0375(18) 0.0339(17) 0.0296(17) -0.0015(13) 0.0166(15) 0.0002(14)
C21 0.052(2) 0.056(2) 0.0276(18) 0.0002(15) 0.0198(17) -0.0018(18)
C22 0.058(3) 0.069(3) 0.0222(18) 0.0021(16) 0.0106(18) 0.010(2)
C23 0.0315(19) 0.073(3) 0.034(2) 0.0022(17) 0.0052(16) 0.0114(18)
C24 0.0321(18) 0.049(2) 0.0278(17) 0.0038(14) 0.0105(15) 0.0063(15)
C25 0.0256(15) 0.0185(14) 0.0218(14) 0.0018(11) 0.0117(13) -0.0004(12)
C26 0.0290(16) 0.0198(15) 0.0349(17) 0.0013(12) 0.0191(14) -0.0057(12)
C27 0.0230(15) 0.0236(15) 0.0293(16) 0.0024(12) 0.0160(13) 0.0000(12)
C28 0.0220(14) 0.0224(14) 0.0199(14) -0.0005(11) 0.0120(12) -0.0014(11)
C29 0.0215(15) 0.0215(14) 0.0179(14) -0.0023(11) 0.0089(12) -0.0017(11)
C30 0.0201(14) 0.0221(14) 0.0229(14) -0.0017(11) 0.0121(12) -0.0034(11)
C31 0.0236(15) 0.0235(15) 0.0245(15) -0.0004(11) 0.0137(13) -0.0005(12)
C32 0.0252(15) 0.0173(14) 0.0283(15) -0.0010(11) 0.0152(13) -0.0021(12)
C33 0.0215(15) 0.0234(15) 0.0212(14) 0.0010(11) 0.0112(12) -0.0018(12)
C34 0.0210(15) 0.0220(14) 0.0268(15) 0.0015(11) 0.0134(13) -0.0020(12)
C35 0.0231(15) 0.0239(15) 0.0267(15) 0.0022(12) 0.0133(13) -0.0017(12)
C36 0.0194(15) 0.0327(16) 0.0258(15) 0.0005(12) 0.0097(13) -0.0047(12)
C37 0.0225(16) 0.0326(16) 0.0277(16) 0.0060(12) 0.0141(13) 0.0003(13)
C38 0.0251(16) 0.0264(15) 0.0282(16) 0.0038(12) 0.0156(13) 0.0028(12)
C39 0.0223(15) 0.0187(14) 0.0291(15) 0.0026(11) 0.0138(13) -0.0008(11)
C40 0.0174(15) 0.0341(17) 0.0272(16) -0.0026(12) 0.0095(13) -0.0020(12)
C41 0.0257(16) 0.0395(18) 0.0279(16) -0.0023(13) 0.0123(14) -0.0056(14)
C42 0.0308(18) 0.065(2) 0.0293(18) -0.0038(16) 0.0150(15) 0.0009(17)
C43 0.0302(18) 0.063(2) 0.0300(18) -0.0182(16) 0.0096(15) 0.0002(17)
C44 0.0319(19) 0.042(2) 0.0394(19) -0.0142(15) 0.0103(16) -0.0032(15)
C45 0.0245(16) 0.0386(18) 0.0340(18) -0.0042(14) 0.0109(14) -0.0057(14)
C46 0.0199(15) 0.0480(19) 0.0230(15) 0.0037(13) 0.0100(13) 0.0010(14)
C47 0.0283(17) 0.059(2) 0.0291(17) -0.0030(15) 0.0157(15) -0.0090(16)
C48 0.0292(19) 0.085(3) 0.0354(19) -0.0042(18) 0.0176(16) -0.0210(19)
C49 0.0255(19) 0.101(3) 0.039(2) 0.005(2) 0.0214(17) 0.003(2)
C50 0.035(2) 0.077(3) 0.051(2) 0.0067(19) 0.0276(18) 0.0162(19)
C51 0.0247(17) 0.058(2) 0.0406(19) 0.0084(16) 0.0187(15) 0.0094(15)
C52 0.0250(15) 0.0249(15) 0.0281(15) -0.0001(12) 0.0165(13) -0.0033(12)
C53 0.0272(16) 0.0255(15) 0.0281(16) -0.0045(12) 0.0143(14) -0.0013(13)
C54 0.0277(17) 0.0398(18) 0.0346(18) -0.0038(14) 0.0139(15) 0.0022(14)
C55 0.0294(18) 0.047(2) 0.0353(18) -0.0178(15) 0.0092(15) -0.0077(15)
C56 0.0355(19) 0.0370(19) 0.051(2) -0.0230(16) 0.0207(17) -0.0075(15)
C57 0.0272(17) 0.0302(17) 0.0444(19) -0.0075(14) 0.0191(15) -0.0012(13)
C58 0.0241(15) 0.0153(14) 0.0305(15) 0.0003(11) 0.0175(13) -0.0031(11)
C59 0.0274(16) 0.0161(14) 0.0335(16) -0.0018(12) 0.0192(14) -0.0051(12)
C60 0.0234(16) 0.0205(15) 0.0433(18) 0.0014(13) 0.0187(14) -0.0024(12)
C61 0.0324(17) 0.0223(15) 0.0474(19) 0.0088(13) 0.0286(16) 0.0044(13)
C62 0.046(2) 0.0226(15) 0.0378(18) 0.0017(13) 0.0316(17) 0.0021(14)
C63 0.0338(17) 0.0184(14) 0.0297(16) 0.0008(12) 0.0203(14) -0.0016(12)
C64 0.0271(16) 0.0261(16) 0.0352(17) -0.0002(13) 0.0140(14) -0.0017(13)
C65 0.052(2) 0.042(2) 0.068(2) 0.0101(17) 0.045(2) 0.0122(17)
C66 0.0440(19) 0.0257(16) 0.0275(16) 0.0001(12) 0.0196(15) 0.0000(14)
C67 0.0196(17) 0.063(2) 0.051(2) -0.0036(18) 0.0070(16) -0.0016(16)
C68 0.035(2) 0.071(3) 0.050(2) -0.0014(19) 0.0062(18) -0.0005(19)
C69 0.059(3) 0.074(3) 0.041(2) 0.0011(19) 0.016(2) -0.012(2)
C70 0.040(2) 0.052(2) 0.042(2) 0.0021(16) 0.0204(17) -0.0063(17)
N1 0.0204(12) 0.0190(12) 0.0207(12) 0.0010(9) 0.0105(10) -0.0004(9)
N2 0.0204(12) 0.0218(12) 0.0235(12) -0.0002(9) 0.0126(10) -0.0033(9)
O1 0.0227(11) 0.0497(14) 0.0400(13) 0.0005(10) 0.0112(10) -0.0004(10)
Cl1 0.0515(5) 0.0402(5) 0.0747(6) 0.0157(4) 0.0503(5) 0.0177(4)
Mn1 0.0216(2) 0.0215(2) 0.0366(3) 0.00001(19) 0.0173(2) -0.00076(18)
C1S 0.104(11) 0.097(11) 0.228(14) 0.066(11) 0.052(10) -0.023(10)
C2S 0.091(8) 0.103(10) 0.214(11) 0.090(9) 0.051(7) -0.005(8)
O1S 0.101(7) 0.112(10) 0.219(10) 0.090(9) 0.049(7) -0.006(7)
C3S 0.091(7) 0.115(10) 0.219(11) 0.090(9) 0.049(7) -0.002(8)
C4S 0.054(10) 0.111(15) 0.221(14) 0.084(13) 0.046(11) -0.012(13)
C1T 0.094(11) 0.074(10) 0.198(12) 0.095(9) 0.035(9) 0.014(8)
C2T 0.095(8) 0.113(10) 0.216(11) 0.087(9) 0.054(7) 0.006(7)
O1T 0.099(7) 0.125(10) 0.219(10) 0.091(9) 0.055(6) -0.001(7)
C3T 0.103(8) 0.126(10) 0.225(11) 0.087(9) 0.041(8) 0.006(8)
C4T 0.072(10) 0.098(13) 0.223(13) 0.089(11) 0.035(9) -0.006(11)

loop_
_atom_type_symbol
_atom_type_description
_atom_type_scat_dispersion_real
_atom_type_scat_dispersion_imag
_atom_type_scat_source
C C 0.0033 0.0016 'International Tables Vol C Tables 4.2.6.8 and 6.1.1.4'
H H 0.0000 0.0000 'International Tables Vol C Tables 4.2.6.8 and 6.1.1.4'
Cl Cl 0.1484 0.1585 'International Tables Vol C Tables 4.2.6.8 and 6.1.1.4'
Mn Mn 0.3368 0.7283 'International Tables Vol C Tables 4.2.6.8 and 6.1.1.4'
N N 0.0061 0.0033 'International Tables Vol C Tables 4.2.6.8 and 6.1.1.4'
O O 0.0106 0.0060 'International Tables Vol C Tables 4.2.6.8 and 6.1.1.4'

loop_
_geom_angle_atom_site_label_1
_geom_angle_atom_site_label_2
_geom_angle_atom_site_label_3
_geom_angle
_geom_angle_site_symmetry_1
_geom_angle_site_symmetry_3
_geom_angle_publ_flag
C6 C1 C2 119.1(2) . . ?
C6 C1 C25 124.0(2) . . ?
C2 C1 C25 116.8(2) . . ?
C3 C2 C1 120.5(2) . . ?
C3 C2 C7 119.1(2) . . ?
C1 C2 C7 120.4(2) . . ?
C2 C3 C4 121.2(2) . . ?
C2 C3 H3 119.4 . . ?
C4 C3 H3 119.4 . . ?
C5 C4 C3 117.8(2) . . ?
C5 C4 C13 120.5(2) . . ?
C3 C4 C13 121.7(2) . . ?
C4 C5 C6 122.8(3) . . ?
C4 C5 H5 118.6 . . ?
C6 C5 H5 118.6 . . ?
C5 C6 C1 118.6(2) . . ?
C5 C6 C19 116.9(2) . . ?
C1 C6 C19 124.4(2) . . ?
C8 C7 C12 118.1(3) . . ?
C8 C7 C2 122.2(2) . . ?
C12 C7 C2 119.7(2) . . ?
C9 C8 C7 121.0(3) . . ?
C9 C8 H8 119.5 . . ?
C7 C8 H8 119.5 . . ?
C8 C9 C10 120.3(3) . . ?
C8 C9 H9 119.9 . . ?
C10 C9 H9 119.9 . . ?
C11 C10 C9 119.4(3) . . ?
C11 C10 H10 120.3 . . ?
C9 C10 H10 120.3 . . ?
C10 C11 C12 120.4(3) . . ?
C10 C11 H11 119.8 . . ?
C12 C11 H11 119.8 . . ?
C11 C12 C7 120.7(3) . . ?
C11 C12 H12 119.6 . . ?
C7 C12 H12 119.6 . . ?
C14 C13 C18 118.0(3) . . ?
C14 C13 C4 121.1(3) . . ?
C18 C13 C4 120.9(3) . . ?
C15 C14 C13 121.2(3) . . ?
C15 C14 H14 119.4 . . ?
C13 C14 H14 119.4 . . ?
C16 C15 C14 119.8(3) . . ?
C16 C15 H15 120.1 . . ?
C14 C15 H15 120.1 . . ?
C15 C16 C17 120.0(3) . . ?
C15 C16 H16 120.0 . . ?
C17 C16 H16 120.0 . . ?
C18 C17 C16 120.0(3) . . ?
C18 C17 H17 120.0 . . ?
C16 C17 H17 120.0 . . ?
C17 C18 C13 121.1(3) . . ?
C17 C18 H18 119.5 . . ?
C13 C18 H18 119.5 . . ?
C24 C19 C20 118.2(3) . . ?
C24 C19 C6 119.6(3) . . ?
C20 C19 C6 121.9(3) . . ?
C21 C20 C19 120.7(3) . . ?
C21 C20 H20 119.7 . . ?
C19 C20 H20 119.7 . . ?
C22 C21 C20 120.4(3) . . ?
C22 C21 H21 119.8 . . ?
C20 C21 H21 119.8 . . ?
C21 C22 C23 119.5(3) . . ?
C21 C22 H22 120.3 . . ?
C23 C22 H22 120.3 . . ?
C22 C23 C24 120.6(3) . . ?
C22 C23 H23 119.7 . . ?
C24 C23 H23 119.7 . . ?
C23 C24 C19 120.5(3) . . ?
C23 C24 H24 119.7 . . ?
C19 C24 H24 119.7 . . ?
N1 C25 C26 111.1(2) . . ?
N1 C25 C1 123.0(2) . . ?
C26 C25 C1 125.5(2) . . ?
C27 C26 C25 106.9(2) . . ?
C27 C26 H26 126.5 . . ?
C25 C26 H26 126.5 . . ?
C26 C27 C28 107.4(2) . . ?
C26 C27 H27 126.3 . . ?
C28 C27 H27 126.3 . . ?
C29 C28 N1 125.2(2) . . ?
C29 C28 C27 125.9(2) . . ?
N1 C28 C27 108.2(2) . . ?
C28 C29 C30 127.8(2) . . ?
C28 C29 C58 115.2(2) . . ?
C30 C29 C58 116.8(2) . . ?
N2 C30 C29 125.1(2) . . ?
N2 C30 C31 108.5(2) . . ?
C29 C30 C31 126.4(2) . . ?
C32 C31 C30 107.2(2) . . ?
C32 C31 H31 126.4 . . ?
C30 C31 H31 126.4 . . ?
C31 C32 C33 106.9(2) . . ?
C31 C32 H32 126.5 . . ?
C33 C32 H32 126.5 . . ?
N2 C33 C32 111.2(2) . . ?
N2 C33 C34 119.6(2) . . ?
C32 C33 C34 129.3(2) . . ?
C39 C34 C35 119.1(2) . . ?
C39 C34 C33 120.3(2) . . ?
C35 C34 C33 120.6(2) . . ?
C36 C35 C34 119.6(2) . . ?
C36 C35 C40 118.1(2) . . ?
C34 C35 C40 122.2(2) . . ?
C35 C36 C37 121.2(3) . . ?
C35 C36 H36 119.4 . . ?
C37 C36 H36 119.4 . . ?
C38 C37 C36 118.4(2) . . ?
C38 C37 C46 119.2(2) . . ?
C36 C37 C46 122.4(3) . . ?
C37 C38 C39 122.3(3) . . ?
C37 C38 H38 118.9 . . ?
C39 C38 H38 118.9 . . ?
C38 C39 C34 119.0(2) . . ?
C38 C39 C52 116.9(2) . . ?
C34 C39 C52 123.5(2) . . ?
C41 C40 C45 118.3(3) . . ?
C41 C40 C35 122.3(3) . . ?
C45 C40 C35 119.4(3) . . ?
C42 C41 C40 120.4(3) . . ?
C42 C41 H41 119.8 . . ?
C40 C41 H41 119.8 . . ?
C43 C42 C41 120.7(3) . . ?
C43 C42 H42 119.7 . . ?
C41 C42 H42 119.7 . . ?
C42 C43 C44 119.8(3) . . ?
C42 C43 H43 120.1 . . ?
C44 C43 H43 120.1 . . ?
C43 C44 C45 119.7(3) . . ?
C43 C44 H44 120.1 . . ?
C45 C44 H44 120.1 . . ?
C44 C45 C40 121.0(3) . . ?
C44 C45 H45 119.5 . . ?
C40 C45 H45 119.5 . . ?
C51 C46 C47 119.1(3) . . ?
C51 C46 C37 119.6(3) . . ?
C47 C46 C37 121.2(3) . . ?
C46 C47 C48 120.4(3) . . ?
C46 C47 H47 119.8 . . ?
C48 C47 H47 119.8 . . ?
C49 C48 C47 119.6(3) . . ?
C49 C48 H48 120.2 . . ?
C47 C48 H48 120.2 . . ?
C48 C49 C50 120.0(3) . . ?
C48 C49 H49 120.0 . . ?
C50 C49 H49 120.0 . . ?
C51 C50 C49 120.1(3) . . ?
C51 C50 H50 119.9 . . ?
C49 C50 H50 119.9 . . ?
C50 C51 C46 120.6(3) . . ?
C50 C51 H51 119.7 . . ?
C46 C51 H51 119.7 . . ?
C53 C52 C57 118.1(3) . . ?
C53 C52 C39 120.3(2) . . ?
C57 C52 C39 120.9(2) . . ?
C52 C53 C54 120.7(3) . . ?
C52 C53 H53 119.7 . . ?
C54 C53 H53 119.7 . . ?
C55 C54 C53 120.4(3) . . ?
C55 C54 H54 119.8 . . ?
C53 C54 H54 119.8 . . ?
C56 C55 C54 119.4(3) . . ?
C56 C55 H55 120.3 . . ?
C54 C55 H55 120.3 . . ?
C55 C56 C57 120.9(3) . . ?
C55 C56 H56 119.6 . . ?
C57 C56 H56 119.6 . . ?
C56 C57 C52 120.4(3) . . ?
C56 C57 H57 119.8 . . ?
C52 C57 H57 119.8 . . ?
C59 C58 C63 120.3(2) . . ?
C59 C58 C29 118.7(2) . . ?
C63 C58 C29 120.9(2) . . ?
C60 C59 C58 118.8(2) . . ?
C60 C59 C64 119.5(2) . . ?
C58 C59 C64 121.7(2) . . ?
C61 C60 C59 121.7(3) . . ?
C61 C60 H60 119.2 . . ?
C59 C60 H60 119.2 . . ?
C62 C61 C60 118.4(3) . . ?
C62 C61 C65 121.5(3) . . ?
C60 C61 C65 120.2(3) . . ?
C61 C62 C63 122.1(3) . . ?
C61 C62 H62 119.0 . . ?
C63 C62 H62 119.0 . . ?
C62 C63 C58 118.7(3) . . ?
C62 C63 C66 120.2(2) . . ?
C58 C63 C66 121.1(2) . . ?
C59 C64 H64A 109.5 . . ?
C59 C64 H64B 109.5 . . ?
H64A C64 H64B 109.5 . . ?
C59 C64 H64C 109.5 . . ?
H64A C64 H64C 109.5 . . ?
H64B C64 H64C 109.5 . . ?
C61 C65 H65A 109.5 . . ?
C61 C65 H65B 109.5 . . ?
H65A C65 H65B 109.5 . . ?
C61 C65 H65C 109.5 . . ?
H65A C65 H65C 109.5 . . ?
H65B C65 H65C 109.5 . . ?
C63 C66 H66A 109.5 . . ?
C63 C66 H66B 109.5 . . ?
H66A C66 H66B 109.5 . . ?
C63 C66 H66C 109.5 . . ?
H66A C66 H66C 109.5 . . ?
H66B C66 H66C 109.5 . . ?
O1 C67 C68 105.4(3) . . ?
O1 C67 H67A 110.7 . . ?
C68 C67 H67A 110.7 . . ?
O1 C67 H67B 110.7 . . ?
C68 C67 H67B 110.7 . . ?
H67A C67 H67B 108.8 . . ?
C67 C68 C69 103.6(3) . . ?
C67 C68 H68A 111.0 . . ?
C69 C68 H68A 111.0 . . ?
C67 C68 H68B 111.0 . . ?
C69 C68 H68B 111.0 . . ?
H68A C68 H68B 109.0 . . ?
C68 C69 C70 103.4(3) . . ?
C68 C69 H69A 111.1 . . ?
C70 C69 H69A 111.1 . . ?
C68 C69 H69B 111.1 . . ?
C70 C69 H69B 111.1 . . ?
H69A C69 H69B 109.0 . . ?
O1 C70 C69 106.2(3) . . ?
O1 C70 H70A 110.5 . . ?
C69 C70 H70A 110.5 . . ?
O1 C70 H70B 110.5 . . ?
C69 C70 H70B 110.5 . . ?
H70A C70 H70B 108.7 . . ?
C25 N1 C28 106.3(2) . . ?
C25 N1 Mn1 130.35(17) . . ?
C28 N1 Mn1 122.51(16) . . ?
C33 N2 C30 106.2(2) . . ?
C33 N2 Mn1 129.09(17) . . ?
C30 N2 Mn1 123.85(16) . . ?
C70 O1 C67 109.7(2) . . ?
C70 O1 Mn1 125.27(18) . . ?
C67 O1 Mn1 124.97(19) . . ?
N1 Mn1 N2 90.55(8) . . ?
N1 Mn1 O1 103.67(8) . . ?
N2 Mn1 O1 96.54(8) . . ?
N1 Mn1 Cl1 125.63(6) . . ?
N2 Mn1 Cl1 135.19(6) . . ?
O1 Mn1 Cl1 98.75(6) . . ?
C2S C1S H1SA 109.5 . . ?
C2S C1S H1SB 109.5 . . ?
H1SA C1S H1SB 109.5 . . ?
C2S C1S H1SC 109.5 . . ?
H1SA C1S H1SC 109.5 . . ?
H1SB C1S H1SC 109.5 . . ?
O1S C2S C1S 118.9(18) . . ?
O1S C2S H2SA 107.6 . . ?
C1S C2S H2SA 107.6 . . ?
O1S C2S H2SB 107.6 . . ?
C1S C2S H2SB 107.6 . . ?
H2SA C2S H2SB 107.0 . . ?
C3S O1S C2S 102.2(19) . . ?
O1S C3S C4S 123(3) . . ?
O1S C3S H3SA 106.7 . . ?
C4S C3S H3SA 106.7 . . ?
O1S C3S H3SB 106.7 . . ?
C4S C3S H3SB 106.7 . . ?
H3SA C3S H3SB 106.6 . . ?
C3S C4S H4SA 109.5 . . ?
C3S C4S H4SB 109.5 . . ?
H4SA C4S H4SB 109.5 . . ?
C3S C4S H4SC 109.5 . . ?
H4SA C4S H4SC 109.5 . . ?
H4SB C4S H4SC 109.5 . . ?
C2T C1T H1TA 109.5 . . ?
C2T C1T H1TB 109.5 . . ?
H1TA C1T H1TB 109.5 . . ?
C2T C1T H1TC 109.5 . . ?
H1TA C1T H1TC 109.5 . . ?
H1TB C1T H1TC 109.5 . . ?
O1T C2T C1T 119.7(17) . . ?
O1T C2T H2TA 107.4 . . ?
C1T C2T H2TA 107.4 . . ?
O1T C2T H2TB 107.4 . . ?
C1T C2T H2TB 107.4 . . ?
H2TA C2T H2TB 106.9 . . ?
C2T O1T C3T 97.9(17) . . ?
O1T C3T C4T 116(2) . . ?
O1T C3T H3TA 108.3 . . ?
C4T C3T H3TA 108.3 . . ?
O1T C3T H3TB 108.3 . . ?
C4T C3T H3TB 108.3 . . ?
H3TA C3T H3TB 107.4 . . ?
C3T C4T H4TA 109.5 . . ?
C3T C4T H4TB 109.5 . . ?
H4TA C4T H4TB 109.5 . . ?
C3T C4T H4TC 109.5 . . ?
H4TA C4T H4TC 109.5 . . ?
H4TB C4T H4TC 109.5 . . ?

loop_
_geom_bond_atom_site_label_1
_geom_bond_atom_site_label_2
_geom_bond_distance
_geom_bond_site_symmetry_2
_geom_bond_publ_flag
C1 C6 1.400(4) . ?
C1 C2 1.413(4) . ?
C1 C25 1.485(4) . ?
C2 C3 1.378(4) . ?
C2 C7 1.503(4) . ?
C3 C4 1.392(4) . ?
C3 H3 0.9500 . ?
C4 C5 1.390(4) . ?
C4 C13 1.484(4) . ?
C5 C6 1.395(4) . ?
C5 H5 0.9500 . ?
C6 C19 1.488(4) . ?
C7 C8 1.383(4) . ?
C7 C12 1.385(4) . ?
C8 C9 1.377(4) . ?
C8 H8 0.9500 . ?
C9 C10 1.377(4) . ?
C9 H9 0.9500 . ?
C10 C11 1.369(4) . ?
C10 H10 0.9500 . ?
C11 C12 1.383(4) . ?
C11 H11 0.9500 . ?
C12 H12 0.9500 . ?
C13 C14 1.391(4) . ?
C13 C18 1.393(4) . ?
C14 C15 1.388(4) . ?
C14 H14 0.9500 . ?
C15 C16 1.375(5) . ?
C15 H15 0.9500 . ?
C16 C17 1.386(5) . ?
C16 H16 0.9500 . ?
C17 C18 1.379(4) . ?
C17 H17 0.9500 . ?
C18 H18 0.9500 . ?
C19 C24 1.392(4) . ?
C19 C20 1.393(4) . ?
C20 C21 1.390(4) . ?
C20 H20 0.9500 . ?
C21 C22 1.370(5) . ?
C21 H21 0.9500 . ?
C22 C23 1.382(5) . ?
C22 H22 0.9500 . ?
C23 C24 1.383(4) . ?
C23 H23 0.9500 . ?
C24 H24 0.9500 . ?
C25 N1 1.342(3) . ?
C25 C26 1.409(4) . ?
C26 C27 1.362(4) . ?
C26 H26 0.9500 . ?
C27 C28 1.422(4) . ?
C27 H27 0.9500 . ?
C28 C29 1.398(4) . ?
C28 N1 1.403(3) . ?
C29 C30 1.405(3) . ?
C29 C58 1.506(4) . ?
C30 N2 1.398(3) . ?
C30 C31 1.420(4) . ?
C31 C32 1.369(4) . ?
C31 H31 0.9500 . ?
C32 C33 1.402(4) . ?
C32 H32 0.9500 . ?
C33 N2 1.348(3) . ?
C33 C34 1.481(4) . ?
C34 C39 1.408(4) . ?
C34 C35 1.417(4) . ?
C35 C36 1.388(4) . ?
C35 C40 1.488(4) . ?
C36 C37 1.395(4) . ?
C36 H36 0.9500 . ?
C37 C38 1.386(4) . ?
C37 C46 1.482(4) . ?
C38 C39 1.387(4) . ?
C38 H38 0.9500 . ?
C39 C52 1.493(4) . ?
C40 C41 1.395(4) . ?
C40 C45 1.395(4) . ?
C41 C42 1.384(4) . ?
C41 H41 0.9500 . ?
C42 C43 1.376(5) . ?
C42 H42 0.9500 . ?
C43 C44 1.384(5) . ?
C43 H43 0.9500 . ?
C44 C45 1.387(4) . ?
C44 H44 0.9500 . ?
C45 H45 0.9500 . ?
C46 C51 1.385(4) . ?
C46 C47 1.389(4) . ?
C47 C48 1.390(4) . ?
C47 H47 0.9500 . ?
C48 C49 1.383(5) . ?
C48 H48 0.9500 . ?
C49 C50 1.383(5) . ?
C49 H49 0.9500 . ?
C50 C51 1.378(4) . ?
C50 H50 0.9500 . ?
C51 H51 0.9500 . ?
C52 C53 1.386(4) . ?
C52 C57 1.396(4) . ?
C53 C54 1.387(4) . ?
C53 H53 0.9500 . ?
C54 C55 1.376(4) . ?
C54 H54 0.9500 . ?
C55 C56 1.368(4) . ?
C55 H55 0.9500 . ?
C56 C57 1.382(4) . ?
C56 H56 0.9500 . ?
C57 H57 0.9500 . ?
C58 C59 1.401(4) . ?
C58 C63 1.405(4) . ?
C59 C60 1.394(4) . ?
C59 C64 1.516(4) . ?
C60 C61 1.390(4) . ?
C60 H60 0.9500 . ?
C61 C62 1.384(4) . ?
C61 C65 1.504(4) . ?
C62 C63 1.390(4) . ?
C62 H62 0.9500 . ?
C63 C66 1.505(4) . ?
C64 H64A 0.9800 . ?
C64 H64B 0.9800 . ?
C64 H64C 0.9800 . ?
C65 H65A 0.9800 . ?
C65 H65B 0.9800 . ?
C65 H65C 0.9800 . ?
C66 H66A 0.9800 . ?
C66 H66B 0.9800 . ?
C66 H66C 0.9800 . ?
C67 O1 1.461(4) . ?
C67 C68 1.503(5) . ?
C67 H67A 0.9900 . ?
C67 H67B 0.9900 . ?
C68 C69 1.507(5) . ?
C68 H68A 0.9900 . ?
C68 H68B 0.9900 . ?
C69 C70 1.511(5) . ?
C69 H69A 0.9900 . ?
C69 H69B 0.9900 . ?
C70 O1 1.439(4) . ?
C70 H70A 0.9900 . ?
C70 H70B 0.9900 . ?
N1 Mn1 2.083(2) . ?
N2 Mn1 2.083(2) . ?
O1 Mn1 2.147(2) . ?
Cl1 Mn1 2.2849(9) . ?
C1S C2S 1.65(2) . ?
C1S H1SA 0.9800 . ?
C1S H1SB 0.9800 . ?
C1S H1SC 0.9800 . ?
C2S O1S 1.63(2) . ?
C2S H2SA 0.9900 . ?
C2S H2SB 0.9900 . ?
O1S C3S 1.60(3) . ?
C3S C4S 1.66(2) . ?
C3S H3SA 0.9900 . ?
C3S H3SB 0.9900 . ?
C4S H4SA 0.9800 . ?
C4S H4SB 0.9800 . ?
C4S H4SC 0.9800 . ?
C1T C2T 1.67(2) . ?
C1T H1TA 0.9800 . ?
C1T H1TB 0.9800 . ?
C1T H1TC 0.9800 . ?
C2T O1T 1.58(2) . ?
C2T H2TA 0.9900 . ?
C2T H2TB 0.9900 . ?
O1T C3T 1.64(2) . ?
C3T C4T 1.66(2) . ?
C3T H3TA 0.9900 . ?
C3T H3TB 0.9900 . ?
C4T H4TA 0.9800 . ?
C4T H4TB 0.9800 . ?
C4T H4TC 0.9800 . ?

loop_
_geom_torsion_atom_site_label_1
_geom_torsion_atom_site_label_2
_geom_torsion_atom_site_label_3
_geom_torsion_atom_site_label_4
_geom_torsion
_geom_torsion_site_symmetry_1
_geom_torsion_site_symmetry_2
_geom_torsion_site_symmetry_3
_geom_torsion_site_symmetry_4
_geom_torsion_publ_flag
C6 C1 C2 C3 -1.5(4) . . . . ?
C25 C1 C2 C3 175.2(2) . . . . ?
C6 C1 C2 C7 -179.5(2) . . . . ?
C25 C1 C2 C7 -2.8(3) . . . . ?
C1 C2 C3 C4 -0.1(4) . . . . ?
C7 C2 C3 C4 178.0(2) . . . . ?
C2 C3 C4 C5 1.3(4) . . . . ?
C2 C3 C4 C13 -175.4(2) . . . . ?
C3 C4 C5 C6 -1.0(4) . . . . ?
C13 C4 C5 C6 175.7(2) . . . . ?
C4 C5 C6 C1 -0.5(4) . . . . ?
C4 C5 C6 C19 -177.4(2) . . . . ?
C2 C1 C6 C5 1.8(4) . . . . ?
C25 C1 C6 C5 -174.7(2) . . . . ?
C2 C1 C6 C19 178.4(2) . . . . ?
C25 C1 C6 C19 1.9(4) . . . . ?
C3 C2 C7 C8 106.0(3) . . . . ?
C1 C2 C7 C8 -76.0(3) . . . . ?
C3 C2 C7 C12 -73.2(3) . . . . ?
C1 C2 C7 C12 104.8(3) . . . . ?
C12 C7 C8 C9 -0.1(4) . . . . ?
C2 C7 C8 C9 -179.3(3) . . . . ?
C7 C8 C9 C10 -0.2(5) . . . . ?
C8 C9 C10 C11 0.2(5) . . . . ?
C9 C10 C11 C12 0.0(5) . . . . ?
C10 C11 C12 C7 -0.3(5) . . . . ?
C8 C7 C12 C11 0.4(4) . . . . ?
C2 C7 C12 C11 179.6(3) . . . . ?
C5 C4 C13 C14 141.6(3) . . . . ?
C3 C4 C13 C14 -41.7(4) . . . . ?
C5 C4 C13 C18 -39.8(4) . . . . ?
C3 C4 C13 C18 136.9(3) . . . . ?
C18 C13 C14 C15 -0.2(4) . . . . ?
C4 C13 C14 C15 178.5(3) . . . . ?
C13 C14 C15 C16 -0.6(5) . . . . ?
C14 C15 C16 C17 0.7(5) . . . . ?
C15 C16 C17 C18 -0.2(5) . . . . ?
C16 C17 C18 C13 -0.6(5) . . . . ?
C14 C13 C18 C17 0.7(4) . . . . ?
C4 C13 C18 C17 -177.9(3) . . . . ?
C5 C6 C19 C24 -43.2(4) . . . . ?
C1 C6 C19 C24 140.2(3) . . . . ?
C5 C6 C19 C20 130.4(3) . . . . ?
C1 C6 C19 C20 -46.3(4) . . . . ?
C24 C19 C20 C21 3.4(4) . . . . ?
C6 C19 C20 C21 -170.2(3) . . . . ?
C19 C20 C21 C22 -0.3(5) . . . . ?
C20 C21 C22 C23 -2.5(5) . . . . ?
C21 C22 C23 C24 2.0(6) . . . . ?
C22 C23 C24 C19 1.3(5) . . . . ?
C20 C19 C24 C23 -4.0(5) . . . . ?
C6 C19 C24 C23 169.8(3) . . . . ?
C6 C1 C25 N1 -85.2(3) . . . . ?
C2 C1 C25 N1 98.2(3) . . . . ?
C6 C1 C25 C26 101.7(3) . . . . ?
C2 C1 C25 C26 -74.8(3) . . . . ?
N1 C25 C26 C27 -0.4(3) . . . . ?
C1 C25 C26 C27 173.3(2) . . . . ?
C25 C26 C27 C28 -1.3(3) . . . . ?
C26 C27 C28 C29 -168.6(3) . . . . ?
C26 C27 C28 N1 2.5(3) . . . . ?
N1 C28 C29 C30 4.3(4) . . . . ?
C27 C28 C29 C30 174.0(3) . . . . ?
N1 C28 C29 C58 -171.0(2) . . . . ?
C27 C28 C29 C58 -1.3(4) . . . . ?
C28 C29 C30 N2 1.9(4) . . . . ?
C58 C29 C30 N2 177.1(2) . . . . ?
C28 C29 C30 C31 -177.8(3) . . . . ?
C58 C29 C30 C31 -2.6(4) . . . . ?
N2 C30 C31 C32 0.5(3) . . . . ?
C29 C30 C31 C32 -179.8(2) . . . . ?
C30 C31 C32 C33 -0.8(3) . . . . ?
C31 C32 C33 N2 0.9(3) . . . . ?
C31 C32 C33 C34 -179.2(3) . . . . ?
N2 C33 C34 C39 -58.9(3) . . . . ?
C32 C33 C34 C39 121.2(3) . . . . ?
N2 C33 C34 C35 120.3(3) . . . . ?
C32 C33 C34 C35 -59.5(4) . . . . ?
C39 C34 C35 C36 2.8(4) . . . . ?
C33 C34 C35 C36 -176.5(2) . . . . ?
C39 C34 C35 C40 -177.1(2) . . . . ?
C33 C34 C35 C40 3.6(4) . . . . ?
C34 C35 C36 C37 2.1(4) . . . . ?
C40 C35 C36 C37 -178.0(3) . . . . ?
C35 C36 C37 C38 -3.4(4) . . . . ?
C35 C36 C37 C46 179.0(3) . . . . ?
C36 C37 C38 C39 -0.3(4) . . . . ?
C46 C37 C38 C39 177.4(3) . . . . ?
C37 C38 C39 C34 5.2(4) . . . . ?
C37 C38 C39 C52 -166.8(2) . . . . ?
C35 C34 C39 C38 -6.3(4) . . . . ?
C33 C34 C39 C38 172.9(2) . . . . ?
C35 C34 C39 C52 165.1(2) . . . . ?
C33 C34 C39 C52 -15.6(4) . . . . ?
C36 C35 C40 C41 128.8(3) . . . . ?
C34 C35 C40 C41 -51.3(4) . . . . ?
C36 C35 C40 C45 -50.2(4) . . . . ?
C34 C35 C40 C45 129.7(3) . . . . ?
C45 C40 C41 C42 -0.1(4) . . . . ?
C35 C40 C41 C42 -179.1(3) . . . . ?
C40 C41 C42 C43 -0.3(5) . . . . ?
C41 C42 C43 C44 0.4(5) . . . . ?
C42 C43 C44 C45 -0.1(5) . . . . ?
C43 C44 C45 C40 -0.4(5) . . . . ?
C41 C40 C45 C44 0.5(4) . . . . ?
C35 C40 C45 C44 179.5(3) . . . . ?
C38 C37 C46 C51 49.4(4) . . . . ?
C36 C37 C46 C51 -133.0(3) . . . . ?
C38 C37 C46 C47 -127.5(3) . . . . ?
C36 C37 C46 C47 50.1(4) . . . . ?
C51 C46 C47 C48 0.9(4) . . . . ?
C37 C46 C47 C48 177.9(3) . . . . ?
C46 C47 C48 C49 -0.1(5) . . . . ?
C47 C48 C49 C50 -0.4(5) . . . . ?
C48 C49 C50 C51 0.2(5) . . . . ?
C49 C50 C51 C46 0.6(5) . . . . ?
C47 C46 C51 C50 -1.2(4) . . . . ?
C37 C46 C51 C50 -178.2(3) . . . . ?
C38 C39 C52 C53 126.9(3) . . . . ?
C34 C39 C52 C53 -44.7(4) . . . . ?
C38 C39 C52 C57 -44.0(4) . . . . ?
C34 C39 C52 C57 144.4(3) . . . . ?
C57 C52 C53 C54 1.2(4) . . . . ?
C39 C52 C53 C54 -170.0(3) . . . . ?
C52 C53 C54 C55 0.4(4) . . . . ?
C53 C54 C55 C56 -1.6(5) . . . . ?
C54 C55 C56 C57 1.1(5) . . . . ?
C55 C56 C57 C52 0.6(5) . . . . ?
C53 C52 C57 C56 -1.7(4) . . . . ?
C39 C52 C57 C56 169.4(3) . . . . ?
C28 C29 C58 C59 75.7(3) . . . . ?
C30 C29 C58 C59 -100.1(3) . . . . ?
C28 C29 C58 C63 -102.3(3) . . . . ?
C30 C29 C58 C63 81.9(3) . . . . ?
C63 C58 C59 C60 -1.0(4) . . . . ?
C29 C58 C59 C60 -179.1(2) . . . . ?
C63 C58 C59 C64 177.0(2) . . . . ?
C29 C58 C59 C64 -1.0(4) . . . . ?
C58 C59 C60 C61 2.9(4) . . . . ?
C64 C59 C60 C61 -175.2(2) . . . . ?
C59 C60 C61 C62 -2.1(4) . . . . ?
C59 C60 C61 C65 177.5(3) . . . . ?
C60 C61 C62 C63 -0.5(4) . . . . ?
C65 C61 C62 C63 179.9(3) . . . . ?
C61 C62 C63 C58 2.3(4) . . . . ?
C61 C62 C63 C66 -177.5(3) . . . . ?
C59 C58 C63 C62 -1.5(4) . . . . ?
C29 C58 C63 C62 176.5(2) . . . . ?
C59 C58 C63 C66 178.3(2) . . . . ?
C29 C58 C63 C66 -3.7(4) . . . . ?
O1 C67 C68 C69 -29.2(4) . . . . ?
C67 C68 C69 C70 34.1(4) . . . . ?
C68 C69 C70 O1 -26.8(4) . . . . ?
C26 C25 N1 C28 2.0(3) . . . . ?
C1 C25 N1 C28 -171.9(2) . . . . ?
C26 C25 N1 Mn1 -167.44(18) . . . . ?
C1 C25 N1 Mn1 18.7(4) . . . . ?
C29 C28 N1 C25 168.5(2) . . . . ?
C27 C28 N1 C25 -2.7(3) . . . . ?
C29 C28 N1 Mn1 -21.1(3) . . . . ?
C27 C28 N1 Mn1 167.72(16) . . . . ?
C32 C33 N2 C30 -0.6(3) . . . . ?
C34 C33 N2 C30 179.5(2) . . . . ?
C32 C33 N2 Mn1 168.94(17) . . . . ?
C34 C33 N2 Mn1 -10.9(3) . . . . ?
C29 C30 N2 C33 -179.7(2) . . . . ?
C31 C30 N2 C33 0.1(3) . . . . ?
C29 C30 N2 Mn1 10.1(3) . . . . ?
C31 C30 N2 Mn1 -170.16(17) . . . . ?
C69 C70 O1 C67 8.8(4) . . . . ?
C69 C70 O1 Mn1 -169.6(2) . . . . ?
C68 C67 O1 C70 12.9(4) . . . . ?
C68 C67 O1 Mn1 -168.7(2) . . . . ?
C1S C2S O1S C3S -119(4) . . . . ?
C2S O1S C3S C4S -167(4) . . . . ?
C1T C2T O1T C3T -148.8(17) . . . . ?
C2T O1T C3T C4T -162(2) . . . . ?
